data_4026943
loop_
_publ_author_name
'Biao Jiang'
'Lei Han'
'Yong-Le Li'
'Xiao-Long Zhao'
'Yang Lei'
'Dai-Qian Xie'
'John Z. H. Zhang'

_publ_section_title
;
 Combined Theoretical and Experimental Study on High Diastereoselective
 Chirality Transfer Based on [2.2]Paracyclophane Derivative Chiral Reagent
;
_journal_name_full 'Journal of Organic Chemistry'
_journal_page_first 1701
_journal_page_last 1709
_journal_paper_doi 10.1021/jo202186e
_journal_volume 77
_journal_year 2012
_chemical_absolute_configuration ad
_chemical_formula_sum 'C24 H23 N O'
_chemical_formula_weight 341.43
_chemical_name_systematic
; 
 ? 
;
_space_group_IT_number 33
_symmetry_cell_setting orthorhombic
_symmetry_space_group_name_Hall 'P 2c -2n'
_symmetry_space_group_name_H-M 'P n a 21'
_atom_sites_solution_hydrogens geom
_atom_sites_solution_primary direct
_atom_sites_solution_secondary difmap
_audit_creation_method SHELXL-97
_cell_angle_alpha 90.00
_cell_angle_beta 90.00
_cell_angle_gamma 90.00
_cell_formula_units_Z 4
_cell_length_a 22.266(2)
_cell_length_b 8.8830(9)
_cell_length_c 9.3118(10)
_cell_measurement_reflns_used 2825
_cell_measurement_temperature 293(2)
_cell_measurement_theta_max 47.708
_cell_measurement_theta_min 4.937
_cell_volume 1841.8(3)
_computing_cell_refinement 'Bruker SMART'
_computing_data_collection 'Bruker SMART'
_computing_data_reduction 'Bruker SHELXTL'
_computing_molecular_graphics 'Bruker SHELXTL'
_computing_publication_material 'Bruker SHELXTL'
_computing_structure_refinement 'SHELXL-97 (Sheldrick, 1997)'
_computing_structure_solution 'SHELXS-97 (Sheldrick, 1990)'
_diffrn_ambient_temperature 293(2)
_diffrn_measured_fraction_theta_full 0.998
_diffrn_measured_fraction_theta_max 0.998
_diffrn_measurement_device_type 'CCD area detector'
_diffrn_measurement_method 'phi and omega scans'
_diffrn_radiation_monochromator graphite
_diffrn_radiation_source 'fine-focus sealed tube'
_diffrn_radiation_type MoK\a
_diffrn_radiation_wavelength 0.71073
_diffrn_reflns_av_R_equivalents 0.1444
_diffrn_reflns_av_sigmaI/netI 0.0810
_diffrn_reflns_limit_h_max 19
_diffrn_reflns_limit_h_min -27
_diffrn_reflns_limit_k_max 10
_diffrn_reflns_limit_k_min -10
_diffrn_reflns_limit_l_max 11
_diffrn_reflns_limit_l_min -11
_diffrn_reflns_number 9568
_diffrn_reflns_theta_full 25.99
_diffrn_reflns_theta_max 25.99
_diffrn_reflns_theta_min 1.83
_exptl_absorpt_coefficient_mu 0.074
_exptl_absorpt_correction_T_max 1.0000
_exptl_absorpt_correction_T_min 0.7654
_exptl_absorpt_correction_type empirical
_exptl_absorpt_process_details sadabs
_exptl_crystal_colour colorless
_exptl_crystal_density_diffrn 1.231
_exptl_crystal_description prismatic
_exptl_crystal_F_000 728
_exptl_crystal_size_max 0.497
_exptl_crystal_size_mid 0.468
_exptl_crystal_size_min 0.279
_refine_diff_density_max 0.193
_refine_diff_density_min -0.198
_refine_diff_density_rms 0.045
_refine_ls_abs_structure_details 'Flack H D (1983), Acta Cryst. A39, 876-881'
_refine_ls_abs_structure_Flack 10(10)
_refine_ls_extinction_expression Fc^*^=kFc[1+0.001xFc^2^\l^3^/sin(2\q)]^-1/4^
_refine_ls_extinction_method SHELXL
_refine_ls_goodness_of_fit_ref 0.871
_refine_ls_hydrogen_treatment constr
_refine_ls_matrix_type full
_refine_ls_number_parameters 237
_refine_ls_number_reflns 1917
_refine_ls_number_restraints 1
_refine_ls_restrained_S_all 0.871
_refine_ls_R_factor_all 0.0583
_refine_ls_R_factor_gt 0.0503
_refine_ls_shift/su_max 0.012
_refine_ls_shift/su_mean 0.002
_refine_ls_structure_factor_coef Fsqd
_refine_ls_weighting_details 'calc w=1/[\s^2^(Fo^2^)+(0.1000P)^2^+0.0000P] where P=(Fo^2^+2Fc^2^)/3'
_refine_ls_weighting_scheme calc
_refine_ls_wR_factor_gt 0.1255
_refine_ls_wR_factor_ref 0.1313
_reflns_number_gt 1596
_reflns_number_total 1917
_reflns_threshold_expression >2sigma(I)
_cod_data_source_file jo202186e_si_001.cif
_cod_data_source_block cd27162
_cod_database_code 4026943

loop_
_symmetry_equiv_pos_as_xyz
'x, y, z'
'-x, -y, z+1/2'
'x+1/2, -y+1/2, z'
'-x+1/2, y+1/2, z+1/2'

loop_
_atom_site_label
_atom_site_type_symbol
_atom_site_fract_x
_atom_site_fract_y
_atom_site_fract_z
_atom_site_U_iso_or_equiv
_atom_site_adp_type
_atom_site_occupancy
_atom_site_symmetry_multiplicity
_atom_site_calc_flag
_atom_site_refinement_flags
O1 O -0.04929(10) 0.3476(3) 0.6889(3) 0.0676(7) Uani 1 1 d .
N1 N 0.04365(10) 0.3291(2) 0.5945(3) 0.0400(6) Uani 1 1 d .
C1 C 0.16226(15) 0.1992(4) 0.7014(4) 0.0551(8) Uani 1 1 d .
H1A H 0.1783 0.1062 0.7401 0.066 Uiso 1 1 calc R
H1B H 0.1320 0.2356 0.7677 0.066 Uiso 1 1 calc R
C2 C 0.21433(17) 0.3187(4) 0.6919(4) 0.0647(10) Uani 1 1 d .
H2A H 0.2035 0.4055 0.7494 0.078 Uiso 1 1 calc R
H2B H 0.2504 0.2755 0.7330 0.078 Uiso 1 1 calc R
C3 C 0.22796(13) 0.3704(4) 0.5415(4) 0.0515(8) Uani 1 1 d .
C4 C 0.26404(14) 0.2908(4) 0.4462(5) 0.0625(10) Uani 1 1 d .
H4 H 0.2943 0.2293 0.4822 0.075 Uiso 1 1 calc R
C5 C 0.25626(16) 0.3006(4) 0.3023(5) 0.0664(10) Uani 1 1 d .
H5 H 0.2817 0.2470 0.2418 0.080 Uiso 1 1 calc R
C6 C 0.21109(16) 0.3891(4) 0.2429(4) 0.0605(9) Uani 1 1 d .
C7 C 0.18540(14) 0.4943(4) 0.3354(4) 0.0526(8) Uani 1 1 d .
H7 H 0.1619 0.5712 0.2976 0.063 Uiso 1 1 calc R
C8 C 0.19409(13) 0.4865(3) 0.4818(4) 0.0501(8) Uani 1 1 d .
H8 H 0.1772 0.5592 0.5412 0.060 Uiso 1 1 calc R
C9 C 0.1831(2) 0.3516(6) 0.1005(5) 0.0873(14) Uani 1 1 d .
H9A H 0.2129 0.3024 0.0407 0.105 Uiso 1 1 calc R
H9B H 0.1716 0.4444 0.0531 0.105 Uiso 1 1 calc R
C10 C 0.12727(18) 0.2483(5) 0.1123(4) 0.0702(10) Uani 1 1 d .
H10A H 0.0921 0.3041 0.0814 0.084 Uiso 1 1 calc R
H10B H 0.1322 0.1636 0.0477 0.084 Uiso 1 1 calc R
C11 C 0.11676(13) 0.1904(3) 0.2600(4) 0.0483(7) Uani 1 1 d .
C12 C 0.15310(14) 0.0777(4) 0.3183(4) 0.0544(8) Uani 1 1 d .
H12 H 0.1717 0.0085 0.2580 0.065 Uiso 1 1 calc R
C13 C 0.16134(14) 0.0689(3) 0.4624(4) 0.0540(9) Uani 1 1 d .
H13 H 0.1869 -0.0049 0.4985 0.065 Uiso 1 1 calc R
C14 C 0.13292(14) 0.1665(3) 0.5590(3) 0.0449(7) Uani 1 1 d .
C15 C 0.08502(11) 0.2494(3) 0.5020(3) 0.0371(6) Uani 1 1 d .
C16 C 0.07824(12) 0.2619(3) 0.3550(4) 0.0428(7) Uani 1 1 d .
H16 H 0.0470 0.3200 0.3188 0.051 Uiso 1 1 calc R
C17 C 0.05577(12) 0.4846(3) 0.6332(3) 0.0400(7) Uani 1 1 d .
C18 C 0.05167(14) 0.5952(3) 0.5298(4) 0.0488(7) Uani 1 1 d .
H18 H 0.0391 0.5720 0.4372 0.059 Uiso 1 1 calc R
C19 C 0.06652(16) 0.7412(4) 0.5664(5) 0.0604(9) Uani 1 1 d .
H19 H 0.0643 0.8168 0.4975 0.072 Uiso 1 1 calc R
C20 C 0.08461(15) 0.7760(4) 0.7038(5) 0.0646(10) Uani 1 1 d .
H20 H 0.0952 0.8743 0.7270 0.078 Uiso 1 1 calc R
C21 C 0.08706(14) 0.6661(4) 0.8060(4) 0.0559(9) Uani 1 1 d .
H21 H 0.0986 0.6899 0.8992 0.067 Uiso 1 1 calc R
C22 C 0.07235(12) 0.5189(4) 0.7710(4) 0.0468(7) Uani 1 1 d .
H22 H 0.0737 0.4439 0.8407 0.056 Uiso 1 1 calc R
C23 C -0.01135(13) 0.2710(3) 0.6301(4) 0.0450(7) Uani 1 1 d .
C24 C -0.02279(16) 0.1090(3) 0.5932(5) 0.0633(10) Uani 1 1 d .
H24A H -0.0007 0.0455 0.6579 0.095 Uiso 1 1 calc R
H24B H -0.0100 0.0899 0.4965 0.095 Uiso 1 1 calc R
H24C H -0.0649 0.0879 0.6018 0.095 Uiso 1 1 calc R

loop_
_atom_site_aniso_label
_atom_site_aniso_U_11
_atom_site_aniso_U_22
_atom_site_aniso_U_33
_atom_site_aniso_U_23
_atom_site_aniso_U_13
_atom_site_aniso_U_12
O1 0.0471(12) 0.0732(16) 0.0825(17) -0.0220(13) 0.0217(13) -0.0041(12)
N1 0.0356(12) 0.0326(11) 0.0519(14) 0.0007(10) 0.0049(10) -0.0001(9)
C1 0.0554(18) 0.0533(19) 0.0567(19) 0.0148(15) -0.0025(15) 0.0147(15)
C2 0.063(2) 0.064(2) 0.067(2) 0.0049(18) -0.0171(19) 0.0005(17)
C3 0.0369(15) 0.0484(17) 0.069(2) -0.0050(16) -0.0090(14) -0.0039(13)
C4 0.0323(16) 0.057(2) 0.098(3) 0.0023(19) 0.0044(17) 0.0040(14)
C5 0.0487(18) 0.066(2) 0.085(3) -0.010(2) 0.0231(19) -0.0090(17)
C6 0.0515(18) 0.058(2) 0.072(2) 0.0078(18) 0.0108(17) -0.0188(17)
C7 0.0442(16) 0.0427(17) 0.071(2) 0.0098(15) 0.0032(16) -0.0095(14)
C8 0.0398(15) 0.0398(15) 0.071(2) -0.0060(15) -0.0010(14) -0.0063(13)
C9 0.104(3) 0.098(3) 0.060(2) 0.005(2) 0.017(2) -0.031(3)
C10 0.065(2) 0.092(3) 0.053(2) -0.012(2) 0.0029(18) -0.013(2)
C11 0.0452(16) 0.0475(16) 0.0522(17) -0.0106(14) 0.0044(14) -0.0083(13)
C12 0.0459(16) 0.0432(18) 0.074(2) -0.0163(16) 0.0102(16) -0.0029(14)
C13 0.0477(17) 0.0302(14) 0.084(3) 0.0056(14) 0.0060(16) 0.0057(13)
C14 0.0437(15) 0.0336(14) 0.057(2) 0.0098(13) 0.0050(13) -0.0007(12)
C15 0.0351(13) 0.0274(12) 0.0488(17) 0.0010(11) 0.0044(12) -0.0035(10)
C16 0.0347(13) 0.0392(15) 0.0545(19) -0.0046(13) 0.0007(13) -0.0051(11)
C17 0.0319(13) 0.0342(14) 0.0539(17) -0.0040(13) 0.0038(12) 0.0041(10)
C18 0.0453(16) 0.0435(16) 0.0576(19) 0.0005(15) -0.0037(14) 0.0068(13)
C19 0.0604(19) 0.0379(16) 0.083(3) 0.0086(17) 0.0030(19) 0.0057(15)
C20 0.0521(18) 0.0420(17) 0.100(3) -0.0140(19) 0.0009(19) 0.0003(15)
C21 0.0433(16) 0.060(2) 0.064(2) -0.0227(17) -0.0011(15) 0.0040(14)
C22 0.0387(14) 0.0496(16) 0.0520(19) 0.0009(14) -0.0012(13) 0.0034(12)
C23 0.0415(15) 0.0426(15) 0.0509(17) 0.0032(13) 0.0061(14) -0.0034(13)
C24 0.0541(18) 0.0442(16) 0.092(3) 0.0079(17) 0.0119(19) -0.0090(15)

loop_
_atom_type_symbol
_atom_type_description
_atom_type_scat_dispersion_real
_atom_type_scat_dispersion_imag
_atom_type_scat_source
C C 0.0033 0.0000 'International Tables Vol C Tables 4.2.6.8 and 6.1.1.4'
H H 0.0000 0.0000 'International Tables Vol C Tables 4.2.6.8 and 6.1.1.4'
N N 0.0061 0.0000 'International Tables Vol C Tables 4.2.6.8 and 6.1.1.4'
O O 0.0106 0.0000 'International Tables Vol C Tables 4.2.6.8 and 6.1.1.4'

loop_
_geom_angle_atom_site_label_1
_geom_angle_atom_site_label_2
_geom_angle_atom_site_label_3
_geom_angle
C23 N1 C15 121.9(2)
C23 N1 C17 117.7(2)
C15 N1 C17 119.7(2)
C14 C1 C2 113.6(3)
C14 C1 H1A 108.9
C2 C1 H1A 108.9
C14 C1 H1B 108.9
C2 C1 H1B 108.9
H1A C1 H1B 107.7
C3 C2 C1 114.0(3)
C3 C2 H2A 108.8
C1 C2 H2A 108.8
C3 C2 H2B 108.8
C1 C2 H2B 108.8
H2A C2 H2B 107.6
C4 C3 C8 115.7(4)
C4 C3 C2 123.8(3)
C8 C3 C2 119.2(3)
C5 C4 C3 121.7(4)
C5 C4 H4 119.1
C3 C4 H4 119.2
C4 C5 C6 121.5(4)
C4 C5 H5 119.3
C6 C5 H5 119.3
C5 C6 C7 115.5(4)
C5 C6 C9 121.7(4)
C7 C6 C9 121.6(4)
C8 C7 C6 121.3(3)
C8 C7 H7 119.3
C6 C7 H7 119.3
C7 C8 C3 120.5(3)
C7 C8 H8 119.7
C3 C8 H8 119.7
C6 C9 C10 113.7(3)
C6 C9 H9A 108.8
C10 C9 H9A 108.8
C6 C9 H9B 108.8
C10 C9 H9B 108.8
H9A C9 H9B 107.7
C11 C10 C9 113.4(3)
C11 C10 H10A 108.9
C9 C10 H10A 108.9
C11 C10 H10B 108.9
C9 C10 H10B 108.9
H10A C10 H10B 107.7
C16 C11 C12 116.0(3)
C16 C11 C10 122.0(3)
C12 C11 C10 121.1(3)
C13 C12 C11 120.3(3)
C13 C12 H12 119.9
C11 C12 H12 119.9
C12 C13 C14 122.6(3)
C12 C13 H13 118.7
C14 C13 H13 118.7
C13 C14 C15 115.2(3)
C13 C14 C1 119.3(3)
C15 C14 C1 124.2(3)
C16 C15 C14 120.1(3)
C16 C15 N1 118.8(2)
C14 C15 N1 121.1(3)
C15 C16 C11 121.9(3)
C15 C16 H16 119.1
C11 C16 H16 119.1
C22 C17 C18 120.9(3)
C22 C17 N1 119.6(3)
C18 C17 N1 119.5(3)
C17 C18 C19 118.8(3)
C17 C18 H18 120.6
C19 C18 H18 120.6
C20 C19 C18 120.7(3)
C20 C19 H19 119.7
C18 C19 H19 119.7
C21 C20 C19 119.9(3)
C21 C20 H20 120.0
C19 C20 H20 120.0
C20 C21 C22 120.1(3)
C20 C21 H21 119.9
C22 C21 H21 119.9
C17 C22 C21 119.5(3)
C17 C22 H22 120.2
C21 C22 H22 120.2
O1 C23 N1 121.3(3)
O1 C23 C24 121.5(3)
N1 C23 C24 117.2(3)
C23 C24 H24A 109.5
C23 C24 H24B 109.5
H24A C24 H24B 109.5
C23 C24 H24C 109.5
H24A C24 H24C 109.5
H24B C24 H24C 109.5

loop_
_geom_bond_atom_site_label_1
_geom_bond_atom_site_label_2
_geom_bond_distance
O1 C23 1.215(4)
N1 C23 1.370(4)
N1 C15 1.447(4)
N1 C17 1.453(3)
C1 C14 1.506(5)
C1 C2 1.574(5)
C1 H1A 0.9700
C1 H1B 0.9700
C2 C3 1.504(6)
C2 H2A 0.9700
C2 H2B 0.9700
C3 C4 1.391(5)
C3 C8 1.393(5)
C4 C5 1.354(6)
C4 H4 0.9300
C5 C6 1.391(6)
C5 H5 0.9300
C6 C7 1.393(5)
C6 C9 1.502(6)
C7 C8 1.380(5)
C7 H7 0.9300
C8 H8 0.9300
C9 C10 1.549(6)
C9 H9A 0.9700
C9 H9B 0.9700
C10 C11 1.487(5)
C10 H10A 0.9700
C10 H10B 0.9700
C11 C16 1.387(4)
C11 C12 1.397(5)
C12 C13 1.357(5)
C12 H12 0.9300
C13 C14 1.400(5)
C13 H13 0.9300
C14 C15 1.400(4)
C15 C16 1.381(5)
C16 H16 0.9300
C17 C22 1.369(4)
C17 C18 1.378(4)
C18 C19 1.381(5)
C18 H18 0.9300
C19 C20 1.376(6)
C19 H19 0.9300
C20 C21 1.364(6)
C20 H20 0.9300
C21 C22 1.387(5)
C21 H21 0.9300
C22 H22 0.9300
C23 C24 1.501(4)
C24 H24A 0.9600
C24 H24B 0.9600
C24 H24C 0.9600

loop_
_geom_torsion_atom_site_label_1
_geom_torsion_atom_site_label_2
_geom_torsion_atom_site_label_3
_geom_torsion_atom_site_label_4
_geom_torsion
C14 C1 C2 C3 -3.9(4)
C1 C2 C3 C4 -81.9(4)
C1 C2 C3 C8 84.5(4)
C8 C3 C4 C5 -15.1(5)
C2 C3 C4 C5 151.7(3)
C3 C4 C5 C6 -1.0(6)
C4 C5 C6 C7 15.9(5)
C4 C5 C6 C9 -151.5(4)
C5 C6 C7 C8 -14.6(4)
C9 C6 C7 C8 152.8(3)
C6 C7 C8 C3 -1.4(5)
C4 C3 C8 C7 16.2(4)
C2 C3 C8 C7 -151.3(3)
C5 C6 C9 C10 90.5(5)
C7 C6 C9 C10 -76.2(5)
C6 C9 C10 C11 -7.4(6)
C9 C10 C11 C16 94.4(4)
C9 C10 C11 C12 -73.9(5)
C16 C11 C12 C13 -17.0(4)
C10 C11 C12 C13 152.1(3)
C11 C12 C13 C14 2.3(5)
C12 C13 C14 C15 14.6(4)
C12 C13 C14 C1 -153.0(3)
C2 C1 C14 C13 79.4(4)
C2 C1 C14 C15 -87.0(4)
C13 C14 C15 C16 -16.5(4)
C1 C14 C15 C16 150.4(3)
C13 C14 C15 N1 166.5(2)
C1 C14 C15 N1 -26.6(4)
C23 N1 C15 C16 83.6(3)
C17 N1 C15 C16 -86.3(3)
C23 N1 C15 C14 -99.4(3)
C17 N1 C15 C14 90.7(3)
C14 C15 C16 C11 2.0(4)
N1 C15 C16 C11 179.1(2)
C12 C11 C16 C15 14.9(4)
C10 C11 C16 C15 -154.0(3)
C23 N1 C17 C22 80.2(3)
C15 N1 C17 C22 -109.4(3)
C23 N1 C17 C18 -101.2(3)
C15 N1 C17 C18 69.2(4)
C22 C17 C18 C19 2.1(4)
N1 C17 C18 C19 -176.5(3)
C17 C18 C19 C20 -0.5(5)
C18 C19 C20 C21 -1.1(6)
C19 C20 C21 C22 1.1(5)
C18 C17 C22 C21 -2.1(4)
N1 C17 C22 C21 176.5(3)
C20 C21 C22 C17 0.4(5)
C15 N1 C23 O1 -168.5(3)
C17 N1 C23 O1 1.7(5)
C15 N1 C23 C24 11.5(4)
C17 N1 C23 C24 -178.4(3)

loop_
_cod_related_entry_id
_cod_related_entry_database
_cod_related_entry_code
1 ChemSpider 30659458
